data_2016079
loop_
_publ_author_name
'Yang, Hexiong'
'Hubler, David K.'
'Lavina, Barbara'
'Downs, Robert T.'
'Costin, Gelu'

_publ_section_title
;
Tyrrellite, Cu(Co~0.68~Ni~0.32~2)~2~Se~4~, isostructural with spinel
;
_journal_coeditor_code BC3052
_journal_issue 8
_journal_name_full 'Acta Crystallographica, Section C'
_journal_page_first i73
_journal_page_last i74
_journal_paper_doi 10.1107/S010827010703048X
_journal_volume 63
_journal_year 2007
_chemical_formula_moiety 'Co1.36 Cu Ni0.64 Se4'
_chemical_formula_sum 'Co1.36 Cu Ni0.64 Se4'
_chemical_formula_weight 497.06
_chemical_name_common tyrrellite
_chemical_name_systematic
;
copper cobalt nickel tetraselenide
;
_space_group_IT_number 227
_symmetry_cell_setting cubic
_symmetry_space_group_name_Hall '-F 4vw 2vw 3'
_symmetry_space_group_name_H-M 'F d -3 m :2'
_atom_sites_solution_primary direct
_atom_sites_solution_secondary difmap
_audit_creation_method SHELXL97
_cell_angle_alpha 90.00
_cell_angle_beta 90.00
_cell_angle_gamma 90.00
_cell_formula_units_Z 8
_cell_length_a 9.98850(10)
_cell_length_b 9.98850(10)
_cell_length_c 9.98850(10)
_cell_measurement_reflns_used 1008
_cell_measurement_temperature 293(2)
_cell_measurement_theta_max 44.13
_cell_measurement_theta_min 3.54
_cell_volume 996.55(2)
_computing_cell_refinement 'SAINT (Bruker, 2005)'
_computing_data_collection 'APEX2 (Bruker, 2003)'
_computing_data_reduction SAINT
_computing_molecular_graphics 'Please provide missing information'
_computing_publication_material 'SHELXTL (Bruker, 1997)'
_computing_structure_refinement 'SHELXL97 (Sheldrick, 1997)'
_computing_structure_solution 'SHELXS97 (Sheldrick, 1997)'
_diffrn_ambient_temperature 293(2)
_diffrn_measured_fraction_theta_full 0.991
_diffrn_measured_fraction_theta_max 0.991
_diffrn_measurement_device_type 'Bruker APEXII CCD area-detector'
_diffrn_measurement_method '\p and \w'
_diffrn_radiation_monochromator graphite
_diffrn_radiation_source 'fine-focus sealed tube'
_diffrn_radiation_type MoK\a
_diffrn_radiation_wavelength 0.71073
_diffrn_reflns_av_R_equivalents 0.0304
_diffrn_reflns_av_sigmaI/netI 0.0169
_diffrn_reflns_limit_h_max 19
_diffrn_reflns_limit_h_min -18
_diffrn_reflns_limit_k_max 12
_diffrn_reflns_limit_k_min -18
_diffrn_reflns_limit_l_max 11
_diffrn_reflns_limit_l_min -17
_diffrn_reflns_number 2566
_diffrn_reflns_theta_full 44.78
_diffrn_reflns_theta_max 44.78
_diffrn_reflns_theta_min 3.53
_exptl_absorpt_coefficient_mu 40.123
_exptl_absorpt_correction_T_max 0.1416
_exptl_absorpt_correction_T_min 0.1229
_exptl_absorpt_correction_type multi-scan
_exptl_absorpt_process_details '(SADABS; Sheldrick, 2005)'
_exptl_crystal_colour black
_exptl_crystal_density_diffrn 6.627
_exptl_crystal_density_method 'not measured'
_exptl_crystal_description block
_exptl_crystal_F_000 1757
_exptl_crystal_size_max 0.07
_exptl_crystal_size_mid 0.07
_exptl_crystal_size_min 0.06
_refine_diff_density_max 0.788
_refine_diff_density_min -1.269
_refine_ls_extinction_coef 0.00182(6)
_refine_ls_extinction_expression Fc^*^=kFc[1+0.001xFc^2^\l^3^/sin(2\q)]^-1/4^
_refine_ls_extinction_method 'SHELXL97 (Sheldrick, 1997)'
_refine_ls_goodness_of_fit_ref 1.115
_refine_ls_matrix_type full
_refine_ls_number_parameters 9
_refine_ls_number_reflns 227
_refine_ls_number_restraints 0
_refine_ls_restrained_S_all 1.115
_refine_ls_R_factor_all 0.0169
_refine_ls_R_factor_gt 0.0139
_refine_ls_shift/su_max 0.001
_refine_ls_shift/su_mean 0.000
_refine_ls_structure_factor_coef Fsqd
_refine_ls_weighting_details 'calc w = 1/[\s^2^(Fo^2^)+(0.0086P)^2^+2.3104P] where P=(Fo^2^+2Fc^2^)/3'
_refine_ls_weighting_scheme calc
_refine_ls_wR_factor_gt 0.0270
_refine_ls_wR_factor_ref 0.0275
_reflns_number_gt 206
_reflns_number_total 227
_reflns_threshold_expression I>2\s(I)
_cod_data_source_file bc3052.cif
_cod_original_sg_symbol_Hall '-F 4vw 2vw'
_cod_original_sg_symbol_H-M 'F d -3 m'
_cod_database_code 2016079

loop_
_symmetry_equiv_pos_as_xyz
'x, y, z'
'-x+3/4, -y+1/4, z+1/2'
'-x+1/4, y+1/2, -z+3/4'
'x+1/2, -y+3/4, -z+1/4'
'z, x, y'
'z+1/2, -x+3/4, -y+1/4'
'-z+3/4, -x+1/4, y+1/2'
'-z+1/4, x+1/2, -y+3/4'
'y, z, x'
'-y+1/4, z+1/2, -x+3/4'
'y+1/2, -z+3/4, -x+1/4'
'-y+3/4, -z+1/4, x+1/2'
'y+3/4, x+1/4, -z+1/2'
'-y, -x, -z'
'y+1/4, -x+1/2, z+3/4'
'-y+1/2, x+3/4, z+1/4'
'x+3/4, z+1/4, -y+1/2'
'-x+1/2, z+3/4, y+1/4'
'-x, -z, -y'
'x+1/4, -z+1/2, y+3/4'
'z+3/4, y+1/4, -x+1/2'
'z+1/4, -y+1/2, x+3/4'
'-z+1/2, y+3/4, x+1/4'
'-z, -y, -x'
'x, y+1/2, z+1/2'
'-x+3/4, -y+3/4, z+1'
'-x+1/4, y+1, -z+5/4'
'x+1/2, -y+5/4, -z+3/4'
'z, x+1/2, y+1/2'
'z+1/2, -x+5/4, -y+3/4'
'-z+3/4, -x+3/4, y+1'
'-z+1/4, x+1, -y+5/4'
'y, z+1/2, x+1/2'
'-y+1/4, z+1, -x+5/4'
'y+1/2, -z+5/4, -x+3/4'
'-y+3/4, -z+3/4, x+1'
'y+3/4, x+3/4, -z+1'
'-y, -x+1/2, -z+1/2'
'y+1/4, -x+1, z+5/4'
'-y+1/2, x+5/4, z+3/4'
'x+3/4, z+3/4, -y+1'
'-x+1/2, z+5/4, y+3/4'
'-x, -z+1/2, -y+1/2'
'x+1/4, -z+1, y+5/4'
'z+3/4, y+3/4, -x+1'
'z+1/4, -y+1, x+5/4'
'-z+1/2, y+5/4, x+3/4'
'-z, -y+1/2, -x+1/2'
'x+1/2, y, z+1/2'
'-x+5/4, -y+1/4, z+1'
'-x+3/4, y+1/2, -z+5/4'
'x+1, -y+3/4, -z+3/4'
'z+1/2, x, y+1/2'
'z+1, -x+3/4, -y+3/4'
'-z+5/4, -x+1/4, y+1'
'-z+3/4, x+1/2, -y+5/4'
'y+1/2, z, x+1/2'
'-y+3/4, z+1/2, -x+5/4'
'y+1, -z+3/4, -x+3/4'
'-y+5/4, -z+1/4, x+1'
'y+5/4, x+1/4, -z+1'
'-y+1/2, -x, -z+1/2'
'y+3/4, -x+1/2, z+5/4'
'-y+1, x+3/4, z+3/4'
'x+5/4, z+1/4, -y+1'
'-x+1, z+3/4, y+3/4'
'-x+1/2, -z, -y+1/2'
'x+3/4, -z+1/2, y+5/4'
'z+5/4, y+1/4, -x+1'
'z+3/4, -y+1/2, x+5/4'
'-z+1, y+3/4, x+3/4'
'-z+1/2, -y, -x+1/2'
'x+1/2, y+1/2, z'
'-x+5/4, -y+3/4, z+1/2'
'-x+3/4, y+1, -z+3/4'
'x+1, -y+5/4, -z+1/4'
'z+1/2, x+1/2, y'
'z+1, -x+5/4, -y+1/4'
'-z+5/4, -x+3/4, y+1/2'
'-z+3/4, x+1, -y+3/4'
'y+1/2, z+1/2, x'
'-y+3/4, z+1, -x+3/4'
'y+1, -z+5/4, -x+1/4'
'-y+5/4, -z+3/4, x+1/2'
'y+5/4, x+3/4, -z+1/2'
'-y+1/2, -x+1/2, -z'
'y+3/4, -x+1, z+3/4'
'-y+1, x+5/4, z+1/4'
'x+5/4, z+3/4, -y+1/2'
'-x+1, z+5/4, y+1/4'
'-x+1/2, -z+1/2, -y'
'x+3/4, -z+1, y+3/4'
'z+5/4, y+3/4, -x+1/2'
'z+3/4, -y+1, x+3/4'
'-z+1, y+5/4, x+1/4'
'-z+1/2, -y+1/2, -x'
'-x, -y, -z'
'x-3/4, y-1/4, -z-1/2'
'x-1/4, -y-1/2, z-3/4'
'-x-1/2, y-3/4, z-1/4'
'-z, -x, -y'
'-z-1/2, x-3/4, y-1/4'
'z-3/4, x-1/4, -y-1/2'
'z-1/4, -x-1/2, y-3/4'
'-y, -z, -x'
'y-1/4, -z-1/2, x-3/4'
'-y-1/2, z-3/4, x-1/4'
'y-3/4, z-1/4, -x-1/2'
'-y-3/4, -x-1/4, z-1/2'
'y, x, z'
'-y-1/4, x-1/2, -z-3/4'
'y-1/2, -x-3/4, -z-1/4'
'-x-3/4, -z-1/4, y-1/2'
'x-1/2, -z-3/4, -y-1/4'
'x, z, y'
'-x-1/4, z-1/2, -y-3/4'
'-z-3/4, -y-1/4, x-1/2'
'-z-1/4, y-1/2, -x-3/4'
'z-1/2, -y-3/4, -x-1/4'
'z, y, x'
'-x, -y+1/2, -z+1/2'
'x-3/4, y+1/4, -z'
'x-1/4, -y, z-1/4'
'-x-1/2, y-1/4, z+1/4'
'-z, -x+1/2, -y+1/2'
'-z-1/2, x-1/4, y+1/4'
'z-3/4, x+1/4, -y'
'z-1/4, -x, y-1/4'
'-y, -z+1/2, -x+1/2'
'y-1/4, -z, x-1/4'
'-y-1/2, z-1/4, x+1/4'
'y-3/4, z+1/4, -x'
'-y-3/4, -x+1/4, z'
'y, x+1/2, z+1/2'
'-y-1/4, x, -z-1/4'
'y-1/2, -x-1/4, -z+1/4'
'-x-3/4, -z+1/4, y'
'x-1/2, -z-1/4, -y+1/4'
'x, z+1/2, y+1/2'
'-x-1/4, z, -y-1/4'
'-z-3/4, -y+1/4, x'
'-z-1/4, y, -x-1/4'
'z-1/2, -y-1/4, -x+1/4'
'z, y+1/2, x+1/2'
'-x+1/2, -y, -z+1/2'
'x-1/4, y-1/4, -z'
'x+1/4, -y-1/2, z-1/4'
'-x, y-3/4, z+1/4'
'-z+1/2, -x, -y+1/2'
'-z, x-3/4, y+1/4'
'z-1/4, x-1/4, -y'
'z+1/4, -x-1/2, y-1/4'
'-y+1/2, -z, -x+1/2'
'y+1/4, -z-1/2, x-1/4'
'-y, z-3/4, x+1/4'
'y-1/4, z-1/4, -x'
'-y-1/4, -x-1/4, z'
'y+1/2, x, z+1/2'
'-y+1/4, x-1/2, -z-1/4'
'y, -x-3/4, -z+1/4'
'-x-1/4, -z-1/4, y'
'x, -z-3/4, -y+1/4'
'x+1/2, z, y+1/2'
'-x+1/4, z-1/2, -y-1/4'
'-z-1/4, -y-1/4, x'
'-z+1/4, y-1/2, -x-1/4'
'z, -y-3/4, -x+1/4'
'z+1/2, y, x+1/2'
'-x+1/2, -y+1/2, -z'
'x-1/4, y+1/4, -z-1/2'
'x+1/4, -y, z-3/4'
'-x, y-1/4, z-1/4'
'-z+1/2, -x+1/2, -y'
'-z, x-1/4, y-1/4'
'z-1/4, x+1/4, -y-1/2'
'z+1/4, -x, y-3/4'
'-y+1/2, -z+1/2, -x'
'y+1/4, -z, x-3/4'
'-y, z-1/4, x-1/4'
'y-1/4, z+1/4, -x-1/2'
'-y-1/4, -x+1/4, z-1/2'
'y+1/2, x+1/2, z'
'-y+1/4, x, -z-3/4'
'y, -x-1/4, -z-1/4'
'-x-1/4, -z+1/4, y-1/2'
'x, -z-1/4, -y-1/4'
'x+1/2, z+1/2, y'
'-x+1/4, z, -y-3/4'
'-z-1/4, -y+1/4, x-1/2'
'-z+1/4, y, -x-3/4'
'z, -y-1/4, -x-1/4'
'z+1/2, y+1/2, x'

loop_
_atom_site_type_symbol
_atom_site_label
_atom_site_fract_x
_atom_site_fract_y
_atom_site_fract_z
_atom_site_U_iso_or_equiv
_atom_site_adp_type
_atom_site_calc_flag
_atom_site_refinement_flags
_atom_site_occupancy
Cu Cu1 0.1250 0.1250 0.1250 0.01020(11) Uani d S 1
Co Co1 0.5000 0.0000 0.0000 0.00624(11) Uani d SP 0.68(6)
Ni Ni1 0.5000 0.0000 0.0000 0.00624(11) Uani d SP 0.32(6)
Se Se1 0.261923(14) -0.011923(14) -0.011923(14) 0.00705(6) Uani d S 1

loop_
_atom_site_aniso_label
_atom_site_aniso_U_11
_atom_site_aniso_U_22
_atom_site_aniso_U_33
_atom_site_aniso_U_12
_atom_site_aniso_U_13
_atom_site_aniso_U_23
Cu1 0.01020(11) 0.01020(11) 0.01020(11) 0.000 0.000 0.000
Co1 0.00624(11) 0.00624(11) 0.00624(11) -0.00031(6) -0.00031(6) -0.00031(6)
Ni1 0.00624(11) 0.00624(11) 0.00624(11) -0.00031(6) -0.00031(6) -0.00031(6)
Se1 0.00705(6) 0.00705(6) 0.00705(6) 0.00027(4) 0.00027(4) -0.00027(4)

loop_
_atom_type_symbol
_atom_type_description
_atom_type_scat_dispersion_real
_atom_type_scat_dispersion_imag
_atom_type_scat_source
Co Co 0.3494 0.9721 'International Tables Vol C Tables 4.2.6.8 and 6.1.1.4'
Ni Ni 0.3393 1.1124 'International Tables Vol C Tables 4.2.6.8 and 6.1.1.4'
Cu Cu 0.3201 1.2651 'International Tables Vol C Tables 4.2.6.8 and 6.1.1.4'
Se Se -0.0929 2.2259 'International Tables Vol C Tables 4.2.6.8 and 6.1.1.4'

loop_
_geom_angle_atom_site_label_1
_geom_angle_atom_site_label_2
_geom_angle_atom_site_label_3
_geom_angle_site_symmetry_1
_geom_angle_site_symmetry_3
_geom_angle
Se1 Cu1 Se1 27_544 50_454 109.5
Se1 Cu1 Se1 27_544 76_445 109.5
Se1 Cu1 Se1 50_454 76_445 109.5
Se1 Cu1 Se1 27_544 . 109.5
Se1 Cu1 Se1 50_454 . 109.5
Se1 Cu1 Se1 76_445 . 109.5
Se1 Co1 Se1 75_544 26_544 84.137(7)
Se1 Co1 Se1 75_544 . 84.137(7)
Se1 Co1 Se1 26_544 . 84.137(7)
Se1 Co1 Se1 75_544 171_556 180.0
Se1 Co1 Se1 26_544 171_556 95.863(7)
Se1 Co1 Se1 . 171_556 95.863(7)
Se1 Co1 Se1 75_544 122_655 95.863(7)
Se1 Co1 Se1 26_544 122_655 180.0
Se1 Co1 Se1 . 122_655 95.863(7)
Se1 Co1 Se1 171_556 122_655 84.137(7)
Se1 Co1 Se1 75_544 97_655 95.863(7)
Se1 Co1 Se1 26_544 97_655 95.863(7)
Se1 Co1 Se1 . 97_655 180.0
Se1 Co1 Se1 171_556 97_655 84.137(7)
Se1 Co1 Se1 122_655 97_655 84.137(7)
Cu1 Se1 Ni1 . 75_544 121.213(5)
Cu1 Se1 Ni1 . 26_544 121.213(5)
Ni1 Se1 Ni1 75_544 26_544 95.576(7)
Cu1 Se1 Co1 . 75_544 121.213(5)
Ni1 Se1 Co1 75_544 75_544 0.0
Ni1 Se1 Co1 26_544 75_544 95.576(7)
Cu1 Se1 Co1 . 26_544 121.213(5)
Ni1 Se1 Co1 75_544 26_544 95.576(7)
Ni1 Se1 Co1 26_544 26_544 0.0
Co1 Se1 Co1 75_544 26_544 95.576(7)
Cu1 Se1 Co1 . . 121.213(5)
Ni1 Se1 Co1 75_544 . 95.576(7)
Ni1 Se1 Co1 26_544 . 95.576(7)
Co1 Se1 Co1 75_544 . 95.576(7)
Co1 Se1 Co1 26_544 . 95.576(7)

loop_
_geom_bond_atom_site_label_1
_geom_bond_atom_site_label_2
_geom_bond_site_symmetry_2
_geom_bond_distance
Cu1 Se1 27_544 2.3688(2)
Cu1 Se1 50_454 2.3688(2)
Cu1 Se1 76_445 2.3688(2)
Cu1 Se1 . 2.3688(2)
Co1 Se1 75_544 2.38399(13)
Co1 Se1 26_544 2.38399(13)
Co1 Se1 . 2.38399(13)
Co1 Se1 171_556 2.38399(13)
Co1 Se1 122_655 2.38399(13)
Co1 Se1 97_655 2.38399(13)
